data_7203061
loop_
_publ_author_name
'Lehane, K. Niamh'
'Moynihan, Edmond J. A.'
'Brondel, Nicolas'
'Lawrence, Simon E.'
'Maguire, Anita R.'

_publ_section_title
;
 Impact of sulfur substituents on the C--H&#x22EF;O interaction of
 terminal alkynes in crystal engineering
;
_journal_issue 11
_journal_name_full CrystEngComm
_journal_page_first 1041
_journal_paper_doi 10.1039/b709261j
_journal_volume 9
_journal_year 2007
_chemical_formula_moiety 'C10 H10 O2 S'
_chemical_formula_sum 'C10 H10 O2 S'
_chemical_formula_weight 194.24
_chemical_name_systematic
;
?
;
_space_group_IT_number 14
_symmetry_cell_setting monoclinic
_symmetry_space_group_name_Hall '-P 2yn'
_symmetry_space_group_name_H-M 'P 1 21/n 1'
_atom_sites_solution_hydrogens geom
_atom_sites_solution_primary direct
_atom_sites_solution_secondary difmap
_audit_creation_method SHELXL-97
_cell_angle_alpha 90.00
_cell_angle_beta 98.590(4)
_cell_angle_gamma 90.00
_cell_formula_units_Z 4
_cell_length_a 10.5942(7)
_cell_length_b 7.9196(3)
_cell_length_c 11.5721(5)
_cell_measurement_reflns_used 25
_cell_measurement_temperature 293(2)
_cell_measurement_theta_max 13.92
_cell_measurement_theta_min 9.74
_cell_volume 960.03(8)
_computing_cell_refinement 'Nonius MACH3'
_computing_data_collection 'Nonius MACH3'
_computing_data_reduction 'maXus (Gilmoreet al, 1998)'
_computing_molecular_graphics 'PLATON (Spek, 1999)'
_computing_publication_material 'SHELXL--97; PLATON'
_computing_structure_refinement 'SHELXL--97 (Sheldrick, 1997)'
_computing_structure_solution 'SHELXS--97 (Sheldrick, 1990)'
_diffrn_ambient_temperature 293(2)
_diffrn_measured_fraction_theta_full 1.000
_diffrn_measured_fraction_theta_max 1.000
_diffrn_measurement_device_type 'Nonius MACH3'
_diffrn_measurement_method '\w-2\q scans'
_diffrn_radiation_monochromator graphite
_diffrn_radiation_source 'fine-focus sealed tube'
_diffrn_radiation_type MoK\a
_diffrn_radiation_wavelength 0.71069
_diffrn_reflns_av_R_equivalents 0.0275
_diffrn_reflns_av_sigmaI/netI 0.0156
_diffrn_reflns_limit_h_max 0
_diffrn_reflns_limit_h_min -12
_diffrn_reflns_limit_k_max 0
_diffrn_reflns_limit_k_min -9
_diffrn_reflns_limit_l_max 14
_diffrn_reflns_limit_l_min -13
_diffrn_reflns_number 1875
_diffrn_reflns_theta_full 25.49
_diffrn_reflns_theta_max 25.49
_diffrn_reflns_theta_min 2.43
_diffrn_standards_decay_% 0
_diffrn_standards_interval_time 60
_diffrn_standards_number 3
_exptl_absorpt_coefficient_mu 0.299
_exptl_absorpt_correction_type none
_exptl_crystal_colour Colourless
_exptl_crystal_density_diffrn 1.344
_exptl_crystal_density_method 'not measured'
_exptl_crystal_description needles
_exptl_crystal_F_000 408
_exptl_crystal_size_max 0.42
_exptl_crystal_size_mid 0.35
_exptl_crystal_size_min 0.27
_refine_diff_density_max 0.220
_refine_diff_density_min -0.305
_refine_diff_density_rms 0.050
_refine_ls_extinction_method none
_refine_ls_goodness_of_fit_ref 1.118
_refine_ls_hydrogen_treatment constr
_refine_ls_matrix_type full
_refine_ls_number_parameters 120
_refine_ls_number_reflns 1777
_refine_ls_number_restraints 0
_refine_ls_restrained_S_all 1.118
_refine_ls_R_factor_all 0.0503
_refine_ls_R_factor_gt 0.0388
_refine_ls_shift/su_max 0.000
_refine_ls_shift/su_mean 0.000
_refine_ls_structure_factor_coef Fsqd
_refine_ls_weighting_details 'calc w=1/[\s^2^(Fo^2^)+(0.0563P)^2^+0.2901P] where P=(Fo^2^+2Fc^2^)/3'
_refine_ls_weighting_scheme calc
_refine_ls_wR_factor_gt 0.1019
_refine_ls_wR_factor_ref 0.1151
_reflns_number_gt 1468
_reflns_number_total 1777
_reflns_threshold_expression >2sigma(I)
_cod_data_source_file b709261j.txt
_cod_data_source_block Compound5
_cod_depositor_comments
;
The following automatic conversions were performed:
'_symmetry_cell_setting' value 'Monoclinic' changed to 'monoclinic'
according to '/home/saulius/struct/CIF-dictionaries/cif_core.dic'
dictionary named 'cif_core.dic' version 2.4.1 from 2010-06-29.

Automatic conversion script
Id: cif_fix_enum 1527 2010-12-29 10:47:43Z saulius 
;
_cod_original_sg_symbol_H-M 'P 21/n'
_cod_database_code 7203061

loop_
_symmetry_equiv_pos_as_xyz
'x, y, z'
'x+1/2, -y+1/2, z+1/2'
'-x, -y, -z'
'-x-1/2, y-1/2, -z-1/2'

loop_
_atom_site_label
_atom_site_type_symbol
_atom_site_fract_x
_atom_site_fract_y
_atom_site_fract_z
_atom_site_U_iso_or_equiv
_atom_site_adp_type
_atom_site_occupancy
_atom_site_symmetry_multiplicity
_atom_site_calc_flag
_atom_site_refinement_flags
_atom_site_disorder_assembly
_atom_site_disorder_group
C1 C 0.4596(3) 0.2051(5) 0.4993(2) 0.0847(9) Uani 1 1 d . . .
H1 H 0.4266 0.1426 0.4336 0.102 Uiso 1 1 calc R . .
C2 C 0.5010(2) 0.2837(3) 0.58182(19) 0.0547(5) Uani 1 1 d . . .
C3 C 0.5496(2) 0.3767(3) 0.68617(19) 0.0526(5) Uani 1 1 d . . .
H3A H 0.4789 0.4321 0.7152 0.063 Uiso 1 1 calc R . .
H3B H 0.6070 0.4638 0.6663 0.063 Uiso 1 1 calc R . .
S4 S 0.63426(4) 0.24523(7) 0.80233(4) 0.0507(2) Uani 1 1 d . . .
O5 O 0.72740(15) 0.1428(2) 0.74783(16) 0.0725(5) Uani 1 1 d . . .
C6 C 0.50723(17) 0.1050(2) 0.82385(15) 0.0411(4) Uani 1 1 d . . .
C7 C 0.5174(2) -0.0648(3) 0.79934(17) 0.0506(5) Uani 1 1 d . . .
H7 H 0.5873 -0.1045 0.7675 0.061 Uiso 1 1 calc R . .
C8 C 0.4237(2) -0.1753(3) 0.8221(2) 0.0597(6) Uani 1 1 d . . .
H8 H 0.4299 -0.2895 0.8051 0.072 Uiso 1 1 calc R . .
C9 C 0.3208(2) -0.1163(3) 0.8701(2) 0.0591(6) Uani 1 1 d . . .
H9 H 0.2574 -0.1912 0.8844 0.071 Uiso 1 1 calc R . .
C10 C 0.31033(19) 0.0533(3) 0.89759(18) 0.0512(5) Uani 1 1 d . . .
H10 H 0.2405 0.0918 0.9302 0.061 Uiso 1 1 calc R . .
C11 C 0.40493(17) 0.1647(2) 0.87592(15) 0.0416(4) Uani 1 1 d . . .
O12 O 0.40788(14) 0.33269(18) 0.90080(13) 0.0539(4) Uani 1 1 d . . .
C13 C 0.3125(2) 0.3993(3) 0.9635(2) 0.0665(7) Uani 1 1 d . . .
H13A H 0.2304 0.3919 0.9158 0.100 Uiso 1 1 calc R . .
H13B H 0.3315 0.5154 0.9829 0.100 Uiso 1 1 calc R . .
H13C H 0.3117 0.3355 1.0339 0.100 Uiso 1 1 calc R . .

loop_
_atom_site_aniso_label
_atom_site_aniso_U_11
_atom_site_aniso_U_22
_atom_site_aniso_U_33
_atom_site_aniso_U_23
_atom_site_aniso_U_13
_atom_site_aniso_U_12
C1 0.0827(19) 0.117(2) 0.0526(14) -0.0114(16) 0.0058(14) 0.0170(18)
C2 0.0493(12) 0.0670(13) 0.0495(12) 0.0079(11) 0.0133(9) 0.0091(10)
C3 0.0465(11) 0.0472(11) 0.0655(13) 0.0039(10) 0.0134(9) -0.0022(9)
S4 0.0343(3) 0.0655(4) 0.0522(3) -0.0019(2) 0.0064(2) -0.0012(2)
O5 0.0457(9) 0.0925(13) 0.0846(11) 0.0169(10) 0.0274(8) 0.0222(8)
C6 0.0374(10) 0.0477(11) 0.0379(9) -0.0014(8) 0.0050(7) 0.0051(8)
C7 0.0530(12) 0.0534(12) 0.0447(11) -0.0075(9) 0.0050(9) 0.0122(10)
C8 0.0734(16) 0.0411(11) 0.0614(13) -0.0056(10) -0.0002(11) 0.0030(11)
C9 0.0586(13) 0.0522(13) 0.0645(13) 0.0060(11) 0.0018(11) -0.0097(10)
C10 0.0437(11) 0.0584(12) 0.0531(11) 0.0027(10) 0.0126(9) 0.0003(9)
C11 0.0422(10) 0.0433(11) 0.0394(9) -0.0032(8) 0.0066(8) 0.0029(8)
O12 0.0557(9) 0.0456(8) 0.0655(9) -0.0111(7) 0.0252(7) 0.0014(7)
C13 0.0699(15) 0.0639(14) 0.0707(15) -0.0141(12) 0.0273(12) 0.0144(12)

loop_
_atom_type_symbol
_atom_type_description
_atom_type_scat_dispersion_real
_atom_type_scat_dispersion_imag
_atom_type_scat_source
C C 0.0033 0.0016 'International Tables Vol C Tables 4.2.6.8 and 6.1.1.4'
H H 0.0000 0.0000 'International Tables Vol C Tables 4.2.6.8 and 6.1.1.4'
O O 0.0106 0.0060 'International Tables Vol C Tables 4.2.6.8 and 6.1.1.4'
S S 0.1246 0.1234 'International Tables Vol C Tables 4.2.6.8 and 6.1.1.4'

loop_
_geom_angle_atom_site_label_1
_geom_angle_atom_site_label_2
_geom_angle_atom_site_label_3
_geom_angle
_geom_angle_site_symmetry_1
_geom_angle_site_symmetry_3
_geom_angle_publ_flag
C2 C1 H1 180.0 . . ?
C1 C2 C3 177.9(3) . . ?
C2 C3 S4 113.56(15) . . ?
C2 C3 H3A 108.9 . . ?
S4 C3 H3A 108.9 . . ?
C2 C3 H3B 108.9 . . ?
S4 C3 H3B 108.9 . . ?
H3A C3 H3B 107.7 . . ?
O5 S4 C6 106.30(10) . . ?
O5 S4 C3 106.42(10) . . ?
C6 S4 C3 99.15(9) . . ?
C7 C6 C11 120.42(19) . . ?
C7 C6 S4 119.46(15) . . ?
C11 C6 S4 119.81(14) . . ?
C8 C7 C6 119.9(2) . . ?
C8 C7 H7 120.1 . . ?
C6 C7 H7 120.1 . . ?
C9 C8 C7 119.8(2) . . ?
C9 C8 H8 120.1 . . ?
C7 C8 H8 120.1 . . ?
C8 C9 C10 121.1(2) . . ?
C8 C9 H9 119.5 . . ?
C10 C9 H9 119.5 . . ?
C11 C10 C9 119.3(2) . . ?
C11 C10 H10 120.4 . . ?
C9 C10 H10 120.4 . . ?
O12 C11 C10 125.33(17) . . ?
O12 C11 C6 115.28(17) . . ?
C10 C11 C6 119.39(18) . . ?
C11 O12 C13 118.21(16) . . ?
O12 C13 H13A 109.5 . . ?
O12 C13 H13B 109.5 . . ?
H13A C13 H13B 109.5 . . ?
O12 C13 H13C 109.5 . . ?
H13A C13 H13C 109.5 . . ?
H13B C13 H13C 109.5 . . ?

loop_
_geom_bond_atom_site_label_1
_geom_bond_atom_site_label_2
_geom_bond_distance
_geom_bond_site_symmetry_2
_geom_bond_publ_flag
C1 C2 1.169(4) . ?
C1 H1 0.9300 . ?
C2 C3 1.442(3) . ?
C3 S4 1.826(2) . ?
C3 H3A 0.9700 . ?
C3 H3B 0.9700 . ?
S4 O5 1.4884(16) . ?
S4 C6 1.791(2) . ?
C6 C7 1.382(3) . ?
C6 C11 1.399(2) . ?
C7 C8 1.378(3) . ?
C7 H7 0.9300 . ?
C8 C9 1.376(3) . ?
C8 H8 0.9300 . ?
C9 C10 1.389(3) . ?
C9 H9 0.9300 . ?
C10 C11 1.386(3) . ?
C10 H10 0.9300 . ?
C11 O12 1.360(2) . ?
O12 C13 1.430(2) . ?
C13 H13A 0.9600 . ?
C13 H13B 0.9600 . ?
C13 H13C 0.9600 . ?

loop_
_geom_torsion_atom_site_label_1
_geom_torsion_atom_site_label_2
_geom_torsion_atom_site_label_3
_geom_torsion_atom_site_label_4
_geom_torsion
_geom_torsion_site_symmetry_1
_geom_torsion_site_symmetry_2
_geom_torsion_site_symmetry_3
_geom_torsion_site_symmetry_4
_geom_torsion_publ_flag
C2 C3 S4 O5 49.61(18) . . . . ?
C2 C3 S4 C6 -60.50(16) . . . . ?
O5 S4 C6 C7 5.31(19) . . . . ?
C3 S4 C6 C7 115.51(17) . . . . ?
O5 S4 C6 C11 179.00(15) . . . . ?
C3 S4 C6 C11 -70.79(16) . . . . ?
C11 C6 C7 C8 2.5(3) . . . . ?
S4 C6 C7 C8 176.16(15) . . . . ?
C6 C7 C8 C9 -0.5(3) . . . . ?
C7 C8 C9 C10 -0.8(3) . . . . ?
C8 C9 C10 C11 0.2(3) . . . . ?
C9 C10 C11 O12 -178.51(19) . . . . ?
C9 C10 C11 C6 1.8(3) . . . . ?
C7 C6 C11 O12 177.14(17) . . . . ?
S4 C6 C11 O12 3.5(2) . . . . ?
C7 C6 C11 C10 -3.1(3) . . . . ?
S4 C6 C11 C10 -176.76(14) . . . . ?
C10 C11 O12 C13 5.8(3) . . . . ?
C6 C11 O12 C13 -174.49(18) . . . . ?
